data_2015624
loop_
_publ_author_name
'Coyle, Joanne L.'
'Fuller, Anna'
'McKee, Vickie'
'Nelson, Jane'

_publ_section_title
;
 Comparison of copper imine and amine podates: geometric consequences
 of podand size and donor type
;
_journal_coeditor_code SQ3035
_journal_issue 10
_journal_name_full 'Acta Crystallographica Section C'
_journal_page_first m472
_journal_page_last m476
_journal_paper_doi 10.1107/S0108270106034524
_journal_volume 62
_journal_year 2006
_chemical_formula_iupac '[Cu (C27 H27 N7 O6)] Cl O4 , 2C2 H3 N'
_chemical_formula_moiety 'C27 H27 Cu1 N7 O6 + , Cl O4 - , 2C2 H3 N'
_chemical_formula_sum 'C31 H33 Cl Cu N9 O10'
_chemical_formula_weight 790.65
_chemical_name_systematic
;
[tris(2-nitrobenzylideneaminoethyl)amine-\k^4^N]copper(I) perchlorate
acetonitrile trisolvate
;
_space_group_IT_number 2
_symmetry_cell_setting triclinic
_symmetry_space_group_name_Hall '-P 1'
_symmetry_space_group_name_H-M 'P -1'
_atom_sites_solution_hydrogens geom
_atom_sites_solution_primary direct
_atom_sites_solution_secondary difmap
_audit_creation_method SHELXL97
_cell_angle_alpha 111.6270(10)
_cell_angle_beta 102.9950(10)
_cell_angle_gamma 103.6480(10)
_cell_formula_units_Z 2
_cell_length_a 11.1178(7)
_cell_length_b 13.3595(9)
_cell_length_c 13.7998(9)
_cell_measurement_reflns_used 6794
_cell_measurement_temperature 150(2)
_cell_measurement_theta_max 23.34
_cell_measurement_theta_min 2.68
_cell_volume 1737.8(2)
_computing_cell_refinement SMART
_computing_data_collection 'SMART (Bruker, 1998)'
_computing_data_reduction 'SAINT (Bruker, 1998)'
_computing_molecular_graphics 'SHELXTL (Sheldrick, 2001)'
_computing_publication_material SHELXTL
_computing_structure_refinement 'SHELXL97 (Sheldrick, 1997)'
_computing_structure_solution 'SHELXS97 (Sheldrick, 1997)'
_diffrn_ambient_temperature 150(2)
_diffrn_measured_fraction_theta_full 0.992
_diffrn_measured_fraction_theta_max 0.869
_diffrn_measurement_device_type 'Bruker SMART 1000 CCD area-detector'
_diffrn_measurement_method '\f and \w'
_diffrn_radiation_monochromator graphite
_diffrn_radiation_source 'normal-focus sealed tube'
_diffrn_radiation_type MoK\a
_diffrn_radiation_wavelength 0.71073
_diffrn_reflns_av_R_equivalents 0.0191
_diffrn_reflns_av_sigmaI/netI 0.0332
_diffrn_reflns_limit_h_max 14
_diffrn_reflns_limit_h_min -14
_diffrn_reflns_limit_k_max 17
_diffrn_reflns_limit_k_min -17
_diffrn_reflns_limit_l_max 18
_diffrn_reflns_limit_l_min -18
_diffrn_reflns_number 15023
_diffrn_reflns_theta_full 26.00
_diffrn_reflns_theta_max 28.79
_diffrn_reflns_theta_min 1.69
_diffrn_standards_decay_% 0
_diffrn_standards_number 0
_exptl_absorpt_coefficient_mu 0.775
_exptl_absorpt_correction_T_max 0.9406
_exptl_absorpt_correction_T_min 0.7624
_exptl_absorpt_correction_type multi-scan
_exptl_absorpt_process_details '(SADABS; Sheldrick, 2003)'
_exptl_crystal_colour brown
_exptl_crystal_density_diffrn 1.511
_exptl_crystal_density_method 'not measured'
_exptl_crystal_description tablet
_exptl_crystal_F_000 816
_exptl_crystal_size_max 0.37
_exptl_crystal_size_mid 0.19
_exptl_crystal_size_min 0.08
_refine_diff_density_max 0.349
_refine_diff_density_min -0.453
_refine_ls_extinction_method none
_refine_ls_goodness_of_fit_ref 1.022
_refine_ls_hydrogen_treatment constr
_refine_ls_matrix_type full
_refine_ls_number_parameters 488
_refine_ls_number_reflns 7856
_refine_ls_number_restraints 10
_refine_ls_restrained_S_all 1.022
_refine_ls_R_factor_all 0.0463
_refine_ls_R_factor_gt 0.0331
_refine_ls_shift/su_max 0.025
_refine_ls_shift/su_mean 0.000
_refine_ls_structure_factor_coef Fsqd
_refine_ls_weighting_details 'calc w = 1/[\s^2^(Fo^2^)+(0.0325P)^2^+1.0079P] where P=(Fo^2^+2Fc^2^)/3'
_refine_ls_weighting_scheme calc
_refine_ls_wR_factor_gt 0.0747
_refine_ls_wR_factor_ref 0.0818
_reflns_number_gt 6372
_reflns_number_total 7856
_reflns_threshold_expression I>2\s(I)
_cod_data_source_file sq3035.cif
_cod_data_source_block II
_cod_depositor_comments
;
The following automatic conversions were performed:
'_symmetry_cell_setting' value 'Triclinic' changed to 'triclinic'
according to '/home/saulius/struct/CIF-dictionaries/cif_core.dic'
dictionary named 'cif_core.dic' version 2.4.1 from 2010-06-29.

Automatic conversion script
Id: cif_fix_enum 1527 2010-12-29 10:47:43Z saulius 

The following automatic conversions were performed:

'_symmetry_cell_setting' value 'Triclinic' changed to 'triclinic'
according to /home/saulius/struct/CIF-dictionaries/cif_core.dic
dictionary named 'cif_core.dic' version 2.4.1 from 2010-06-29.

Automatic conversion script
Id: cif_fix_values 1715 2011-07-08 13:25:40Z adriana 
;
_cod_original_sg_symbol_H-M P-1
_cod_database_code 2015624
_cod_database_fobs_code 2015624

loop_
_symmetry_equiv_pos_as_xyz
'x, y, z'
'-x, -y, -z'

loop_
_atom_site_type_symbol
_atom_site_label
_atom_site_fract_x
_atom_site_fract_y
_atom_site_fract_z
_atom_site_U_iso_or_equiv
_atom_site_adp_type
_atom_site_calc_flag
_atom_site_refinement_flags
_atom_site_occupancy
_atom_site_disorder_assembly
_atom_site_disorder_group
Cu Cu1 0.84793(2) 0.266571(19) 0.100555(18) 0.01969(7) Uani d . 1 . .
N N1 0.89898(15) 0.34676(13) 0.28179(13) 0.0220(3) Uani d . 1 . .
C C11 0.8893(2) 0.25018(17) 0.31090(16) 0.0273(4) Uani d . 1 . .
H H11A 0.8727 0.2699 0.3820 0.033 Uiso calc R 1 . .
H H11B 0.9735 0.2356 0.3204 0.033 Uiso calc R 1 . .
N N11 0.79556(15) 0.11701(13) 0.11093(13) 0.0221(3) Uani d . 1 . .
C C13 0.77203(18) 0.01231(16) 0.04674(16) 0.0236(4) Uani d . 1 . .
H H13 0.7397 -0.0454 0.0686 0.028 Uiso calc R 1 . .
C C12 0.7769(2) 0.14202(17) 0.21900(16) 0.0269(4) Uani d . 1 . .
H H12A 0.7749 0.0760 0.2360 0.032 Uiso calc R 1 . .
H H12B 0.6915 0.1536 0.2153 0.032 Uiso calc R 1 . .
C C14 0.79366(18) -0.02199(16) -0.06110(16) 0.0229(4) Uani d . 1 . .
C C15 0.9006(2) 0.04735(17) -0.07126(17) 0.0271(4) Uani d . 1 . .
H H15 0.9560 0.1188 -0.0097 0.033 Uiso calc R 1 . .
C C16 0.9280(2) 0.01443(18) -0.16903(18) 0.0306(4) Uani d . 1 . .
H H16 1.0012 0.0635 -0.1739 0.037 Uiso calc R 1 . .
C C17 0.8489(2) -0.08987(18) -0.25998(17) 0.0301(4) Uani d . 1 . .
H H17 0.8674 -0.1118 -0.3272 0.036 Uiso calc R 1 . .
C C18 0.7430(2) -0.16191(17) -0.25245(17) 0.0280(4) Uani d . 1 . .
H H18 0.6887 -0.2339 -0.3139 0.034 Uiso calc R 1 . .
C C19 0.71792(19) -0.12735(16) -0.15418(16) 0.0242(4) Uani d . 1 . .
N N12 0.60017(17) -0.20368(15) -0.15175(14) 0.0300(4) Uani d . 1 . .
O O11 0.53494(15) -0.15857(14) -0.10091(13) 0.0379(4) Uani d . 1 . .
O O12 0.57293(17) -0.30771(12) -0.20192(13) 0.0410(4) Uani d . 1 . .
C C21 0.79875(19) 0.39911(17) 0.30149(16) 0.0252(4) Uani d . 1 . .
H H21A 0.8355 0.4649 0.3765 0.030 Uiso calc R 1 . .
H H21B 0.7214 0.3418 0.2988 0.030 Uiso calc R 1 . .
C C22 0.7549(2) 0.44077(16) 0.21513(15) 0.0248(4) Uani d . 1 . .
H H22A 0.6776 0.4633 0.2226 0.030 Uiso calc R 1 . .
H H22B 0.8270 0.5093 0.2283 0.030 Uiso calc R 1 . .
N N21 0.71998(15) 0.34950(13) 0.10146(12) 0.0203(3) Uani d . 1 . .
C C23 0.61804(18) 0.33684(16) 0.02728(16) 0.0224(4) Uani d . 1 . .
H H23 0.5664 0.3833 0.0466 0.027 Uiso calc R 1 . .
C C24 0.57998(17) 0.24997(16) -0.08869(15) 0.0218(4) Uani d . 1 . .
C C25 0.5744(2) 0.13817(17) -0.11202(17) 0.0280(4) Uani d . 1 . .
H H25 0.5939 0.1179 -0.0526 0.034 Uiso calc R 1 . .
C C26 0.5413(2) 0.05579(18) -0.21959(18) 0.0326(5) Uani d . 1 . .
H H26 0.5390 -0.0198 -0.2332 0.039 Uiso calc R 1 . .
C C27 0.5114(2) 0.08298(19) -0.30792(17) 0.0328(5) Uani d . 1 . .
H H27 0.4911 0.0268 -0.3816 0.039 Uiso calc R 1 . .
C C28 0.5112(2) 0.19226(18) -0.28816(17) 0.0289(4) Uani d . 1 . .
H H28 0.4875 0.2111 -0.3481 0.035 Uiso calc R 1 . .
C C29 0.54587(18) 0.27333(16) -0.18018(16) 0.0224(4) Uani d . 1 . .
N N22 0.55437(17) 0.39003(15) -0.16267(15) 0.0291(4) Uani d . 1 . .
O O21 0.62750(16) 0.47051(13) -0.07206(14) 0.0401(4) Uani d . 1 . .
O O22 0.49043(19) 0.40332(15) -0.23847(14) 0.0488(4) Uani d . 1 . .
C C31 1.03322(19) 0.43013(17) 0.32290(16) 0.0267(4) Uani d . 1 . .
H H31A 1.0788 0.4460 0.4002 0.032 Uiso calc R 1 . .
H H31B 1.0288 0.5033 0.3229 0.032 Uiso calc R 1 . .
C C32 1.11152(19) 0.38375(17) 0.24995(16) 0.0263(4) Uani d . 1 . .
H H32A 1.1981 0.4441 0.2740 0.032 Uiso calc R 1 . .
H H32B 1.1274 0.3171 0.2585 0.032 Uiso calc R 1 . .
N N31 1.03786(15) 0.34801(13) 0.13175(13) 0.0214(3) Uani d . 1 . .
C C33 1.10587(18) 0.36714(16) 0.07316(16) 0.0230(4) Uani d . 1 . .
H H33 1.1992 0.4009 0.1064 0.028 Uiso calc R 1 . .
C C34 1.04401(18) 0.33836(15) -0.04505(16) 0.0216(4) Uani d . 1 . .
C C35 0.92335(19) 0.35076(17) -0.08239(17) 0.0276(4) Uani d . 1 . .
H H35 0.8779 0.3735 -0.0322 0.033 Uiso calc R 1 . .
C C36 0.8688(2) 0.33042(18) -0.19157(18) 0.0306(4) Uani d . 1 . .
H H36 0.7862 0.3387 -0.2153 0.037 Uiso calc R 1 . .
C C37 0.9334(2) 0.29810(17) -0.26663(17) 0.0284(4) Uani d . 1 . .
H H37 0.8947 0.2833 -0.3416 0.034 Uiso calc R 1 . .
C C38 1.05460(19) 0.28758(16) -0.23165(16) 0.0253(4) Uani d . 1 . .
H H38 1.1009 0.2670 -0.2816 0.030 Uiso calc R 1 . .
C C39 1.10698(18) 0.30755(15) -0.12256(16) 0.0221(4) Uani d . 1 . .
N N32 1.23234(16) 0.28968(15) -0.09099(14) 0.0286(4) Uani d . 1 . .
O O31 1.24753(15) 0.24577(13) -0.02714(13) 0.0373(4) Uani d . 1 . .
O O32 1.31394(15) 0.31923(16) -0.13048(14) 0.0445(4) Uani d . 1 . .
Cl Cl1 0.60725(5) 0.25292(4) 0.47922(4) 0.02898(11) Uani d PD 0.906(7) A 1
O O1 0.4861(2) 0.1771(3) 0.47097(17) 0.0418(6) Uani d PD 0.906(7) A 1
O O2 0.7002(2) 0.19480(18) 0.4679(2) 0.0531(8) Uani d PD 0.906(7) A 1
O O3 0.5799(2) 0.2862(3) 0.3919(3) 0.0624(9) Uani d PD 0.906(7) A 1
O O4 0.6611(2) 0.3515(2) 0.5855(2) 0.0591(8) Uani d PD 0.906(7) A 1
Cl Cl1' 0.60725(5) 0.25292(4) 0.47922(4) 0.02898(11) Uani d PD 0.094(7) A 2
O O1' 0.4742(14) 0.2210(19) 0.4840(17) 0.029(5) Uiso d PD 0.094(7) A 2
O O2' 0.6685(17) 0.1858(13) 0.5140(16) 0.032(5) Uiso d PD 0.094(7) A 2
O O3' 0.5919(16) 0.2298(16) 0.3660(10) 0.023(4) Uiso d PD 0.094(7) A 2
O O4' 0.6706(18) 0.3738(11) 0.5475(16) 0.035(5) Uiso d PD 0.094(7) A 2
N N41 0.8262(3) 0.7161(2) 0.4619(2) 0.0572(6) Uani d . 1 . .
C C42 0.7360(3) 0.6508(2) 0.45784(19) 0.0411(6) Uani d . 1 . .
C C43 0.6212(3) 0.5665(2) 0.4522(2) 0.0438(6) Uani d . 1 . .
H H43A 0.5874 0.4985 0.3802 0.066 Uiso calc R 1 . .
H H43B 0.5526 0.6001 0.4610 0.066 Uiso calc R 1 . .
H H43C 0.6463 0.5441 0.5118 0.066 Uiso calc R 1 . .
N N51 0.8632(2) 0.9497(2) 0.3214(2) 0.0575(6) Uani d . 1 . .
C C52 0.8368(2) 0.9683(2) 0.3993(2) 0.0415(6) Uani d . 1 . .
C C53 0.8037(3) 0.9915(2) 0.4999(2) 0.0462(6) Uani d . 1 . .
H H53A 0.7464 0.9197 0.4938 0.069 Uiso calc R 1 . .
H H53B 0.7577 1.0467 0.5093 0.069 Uiso calc R 1 . .
H H53C 0.8847 1.0236 0.5643 0.069 Uiso calc R 1 . .

loop_
_atom_site_aniso_label
_atom_site_aniso_U_11
_atom_site_aniso_U_22
_atom_site_aniso_U_33
_atom_site_aniso_U_12
_atom_site_aniso_U_13
_atom_site_aniso_U_23
Cu1 0.01986(12) 0.01953(12) 0.01861(12) 0.00579(9) 0.00692(9) 0.00792(9)
N1 0.0240(8) 0.0215(8) 0.0203(8) 0.0073(7) 0.0077(7) 0.0095(7)
C11 0.0333(11) 0.0296(10) 0.0226(10) 0.0119(9) 0.0102(9) 0.0146(9)
N11 0.0212(8) 0.0226(8) 0.0221(8) 0.0064(6) 0.0065(6) 0.0110(7)
C13 0.0227(9) 0.0200(9) 0.0268(10) 0.0057(8) 0.0064(8) 0.0114(8)
C12 0.0327(11) 0.0269(10) 0.0263(10) 0.0094(9) 0.0136(9) 0.0160(9)
C14 0.0239(9) 0.0199(9) 0.0266(10) 0.0104(8) 0.0072(8) 0.0114(8)
C15 0.0266(10) 0.0210(9) 0.0304(11) 0.0073(8) 0.0088(8) 0.0094(9)
C16 0.0285(11) 0.0281(11) 0.0377(12) 0.0108(9) 0.0149(9) 0.0147(10)
C17 0.0365(12) 0.0311(11) 0.0269(10) 0.0164(9) 0.0137(9) 0.0128(9)
C18 0.0305(11) 0.0231(10) 0.0245(10) 0.0102(8) 0.0036(8) 0.0074(8)
C19 0.0228(9) 0.0195(9) 0.0286(10) 0.0069(8) 0.0048(8) 0.0118(8)
N12 0.0279(9) 0.0281(9) 0.0271(9) 0.0028(7) 0.0009(7) 0.0144(8)
O11 0.0275(8) 0.0412(9) 0.0430(9) 0.0060(7) 0.0130(7) 0.0199(8)
O12 0.0489(10) 0.0213(8) 0.0349(9) -0.0016(7) 0.0018(7) 0.0099(7)
C21 0.0288(10) 0.0267(10) 0.0201(9) 0.0106(8) 0.0115(8) 0.0082(8)
C22 0.0278(10) 0.0215(9) 0.0221(10) 0.0093(8) 0.0089(8) 0.0060(8)
N21 0.0221(8) 0.0198(8) 0.0189(8) 0.0059(6) 0.0085(6) 0.0085(6)
C23 0.0207(9) 0.0223(9) 0.0255(10) 0.0076(7) 0.0095(8) 0.0113(8)
C24 0.0149(8) 0.0266(10) 0.0222(9) 0.0065(7) 0.0055(7) 0.0100(8)
C25 0.0266(10) 0.0284(10) 0.0275(10) 0.0112(8) 0.0043(8) 0.0128(9)
C26 0.0326(11) 0.0261(11) 0.0315(11) 0.0111(9) 0.0051(9) 0.0080(9)
C27 0.0310(11) 0.0345(12) 0.0230(10) 0.0090(9) 0.0063(9) 0.0060(9)
C28 0.0254(10) 0.0355(11) 0.0240(10) 0.0061(9) 0.0080(8) 0.0146(9)
C29 0.0165(9) 0.0251(10) 0.0272(10) 0.0063(7) 0.0085(8) 0.0133(8)
N22 0.0296(9) 0.0321(9) 0.0345(10) 0.0106(8) 0.0167(8) 0.0208(8)
O21 0.0432(9) 0.0259(8) 0.0410(9) 0.0018(7) 0.0097(8) 0.0134(7)
O22 0.0717(12) 0.0480(10) 0.0411(10) 0.0298(9) 0.0170(9) 0.0307(9)
C31 0.0264(10) 0.0262(10) 0.0187(9) 0.0047(8) 0.0036(8) 0.0064(8)
C32 0.0210(9) 0.0278(10) 0.0229(10) 0.0042(8) 0.0027(8) 0.0095(8)
N31 0.0215(8) 0.0182(8) 0.0211(8) 0.0056(6) 0.0063(6) 0.0066(7)
C33 0.0186(9) 0.0206(9) 0.0266(10) 0.0050(7) 0.0074(8) 0.0087(8)
C34 0.0197(9) 0.0176(9) 0.0255(10) 0.0023(7) 0.0084(8) 0.0099(8)
C35 0.0216(10) 0.0314(11) 0.0349(11) 0.0087(8) 0.0155(9) 0.0170(9)
C36 0.0219(10) 0.0367(12) 0.0380(12) 0.0104(9) 0.0096(9) 0.0220(10)
C37 0.0290(10) 0.0274(10) 0.0267(10) 0.0060(8) 0.0065(8) 0.0141(9)
C38 0.0276(10) 0.0211(9) 0.0275(10) 0.0071(8) 0.0124(8) 0.0102(8)
C39 0.0189(9) 0.0173(9) 0.0291(10) 0.0054(7) 0.0079(8) 0.0101(8)
N32 0.0257(9) 0.0268(9) 0.0283(9) 0.0111(7) 0.0088(7) 0.0064(8)
O31 0.0397(9) 0.0342(8) 0.0369(9) 0.0193(7) 0.0060(7) 0.0151(7)
O32 0.0270(8) 0.0642(11) 0.0448(10) 0.0191(8) 0.0216(7) 0.0194(9)
Cl1 0.0298(3) 0.0302(3) 0.0290(3) 0.0106(2) 0.0102(2) 0.0152(2)
O1 0.0418(11) 0.0419(14) 0.0323(11) -0.0007(10) 0.0137(9) 0.0157(10)
O2 0.0462(12) 0.0542(13) 0.0614(16) 0.0303(10) 0.0170(11) 0.0214(11)
O3 0.0495(13) 0.095(2) 0.0781(18) 0.0258(13) 0.0245(12) 0.0731(18)
O4 0.0510(13) 0.0387(12) 0.0521(15) 0.0040(10) 0.0094(11) -0.0044(11)
Cl1' 0.0298(3) 0.0302(3) 0.0290(3) 0.0106(2) 0.0102(2) 0.0152(2)
N41 0.0588(15) 0.0448(13) 0.0511(14) 0.0133(12) 0.0112(12) 0.0113(11)
C42 0.0524(15) 0.0377(13) 0.0286(12) 0.0245(12) 0.0098(11) 0.0072(10)
C43 0.0533(15) 0.0462(14) 0.0373(13) 0.0252(12) 0.0191(12) 0.0173(12)
N51 0.0610(15) 0.0634(16) 0.0708(17) 0.0353(13) 0.0331(14) 0.0390(14)
C52 0.0363(13) 0.0377(13) 0.0528(16) 0.0177(11) 0.0095(12) 0.0231(12)
C53 0.0425(14) 0.0468(15) 0.0425(14) 0.0182(12) 0.0040(11) 0.0177(12)

loop_
_atom_type_symbol
_atom_type_description
_atom_type_scat_dispersion_real
_atom_type_scat_dispersion_imag
_atom_type_scat_source
C C 0.0033 0.0016 'International Tables Vol C Tables 4.2.6.8 and 6.1.1.4'
H H 0.0000 0.0000 'International Tables Vol C Tables 4.2.6.8 and 6.1.1.4'
N N 0.0061 0.0033 'International Tables Vol C Tables 4.2.6.8 and 6.1.1.4'
O O 0.0106 0.0060 'International Tables Vol C Tables 4.2.6.8 and 6.1.1.4'
Cl Cl 0.1484 0.1585 'International Tables Vol C Tables 4.2.6.8 and 6.1.1.4'
Cu Cu 0.3201 1.2651 'International Tables Vol C Tables 4.2.6.8 and 6.1.1.4'

loop_
_geom_angle_atom_site_label_1
_geom_angle_atom_site_label_2
_geom_angle_atom_site_label_3
_geom_angle
_geom_angle_publ_flag
N31 Cu1 N21 120.56(6) y
N31 Cu1 N11 118.99(6) y
N21 Cu1 N11 118.25(6) y
N31 Cu1 N1 85.48(6) y
N21 Cu1 N1 84.85(6) y
N11 Cu1 N1 84.86(6) y
C31 N1 C21 114.30(15) ?
C31 N1 C11 114.64(15) ?
C21 N1 C11 113.39(15) ?
C31 N1 Cu1 103.81(11) ?
C21 N1 Cu1 104.77(11) ?
C11 N1 Cu1 104.33(11) ?
N1 C11 C12 109.82(15) ?
N1 C11 H11A 109.7 ?
C12 C11 H11A 109.7 ?
N1 C11 H11B 109.7 ?
C12 C11 H11B 109.7 ?
H11A C11 H11B 108.2 ?
C13 N11 C12 117.14(16) ?
C13 N11 Cu1 135.24(14) ?
C12 N11 Cu1 107.56(11) ?
N11 C13 C14 121.72(17) ?
N11 C13 H13 119.1 ?
C14 C13 H13 119.1 ?
N11 C12 C11 110.07(15) ?
N11 C12 H12A 109.6 ?
C11 C12 H12A 109.6 ?
N11 C12 H12B 109.6 ?
C11 C12 H12B 109.6 ?
H12A C12 H12B 108.2 ?
C15 C14 C19 116.25(18) ?
C15 C14 C13 120.13(17) ?
C19 C14 C13 123.40(17) ?
C16 C15 C14 121.51(19) ?
C16 C15 H15 119.2 ?
C14 C15 H15 119.2 ?
C15 C16 C17 120.34(19) ?
C15 C16 H16 119.8 ?
C17 C16 H16 119.8 ?
C18 C17 C16 119.80(19) ?
C18 C17 H17 120.1 ?
C16 C17 H17 120.1 ?
C19 C18 C17 118.78(19) ?
C19 C18 H18 120.6 ?
C17 C18 H18 120.6 ?
C18 C19 C14 123.29(18) ?
C18 C19 N12 116.97(17) ?
C14 C19 N12 119.63(17) ?
O12 N12 O11 124.47(18) ?
O12 N12 C19 117.88(18) ?
O11 N12 C19 117.64(16) ?
N1 C21 C22 111.36(15) ?
N1 C21 H21A 109.4 ?
C22 C21 H21A 109.4 ?
N1 C21 H21B 109.4 ?
C22 C21 H21B 109.4 ?
H21A C21 H21B 108.0 ?
N21 C22 C21 110.80(15) ?
N21 C22 H22A 109.5 ?
C21 C22 H22A 109.5 ?
N21 C22 H22B 109.5 ?
C21 C22 H22B 109.5 ?
H22A C22 H22B 108.1 ?
C23 N21 C22 117.28(16) ?
C23 N21 Cu1 133.34(13) ?
C22 N21 Cu1 109.35(11) ?
N21 C23 C24 120.13(17) ?
N21 C23 H23 119.9 ?
C24 C23 H23 119.9 ?
C25 C24 C29 116.45(18) ?
C25 C24 C23 120.35(17) ?
C29 C24 C23 123.19(17) ?
C26 C25 C24 121.52(19) ?
C26 C25 H25 119.2 ?
C24 C25 H25 119.2 ?
C25 C26 C27 120.3(2) ?
C25 C26 H26 119.8 ?
C27 C26 H26 119.8 ?
C28 C27 C26 119.72(19) ?
C28 C27 H27 120.1 ?
C26 C27 H27 120.1 ?
C29 C28 C27 118.90(19) ?
C29 C28 H28 120.6 ?
C27 C28 H28 120.6 ?
C28 C29 C24 123.00(18) ?
C28 C29 N22 116.97(17) ?
C24 C29 N22 119.92(17) ?
O22 N22 O21 123.21(18) ?
O22 N22 C29 118.77(18) ?
O21 N22 C29 118.02(17) ?
N1 C31 C32 110.75(15) ?
N1 C31 H31A 109.5 ?
C32 C31 H31A 109.5 ?
N1 C31 H31B 109.5 ?
C32 C31 H31B 109.5 ?
H31A C31 H31B 108.1 ?
N31 C32 C31 110.29(15) ?
N31 C32 H32A 109.6 ?
C31 C32 H32A 109.6 ?
N31 C32 H32B 109.6 ?
C31 C32 H32B 109.6 ?
H32A C32 H32B 108.1 ?
C33 N31 C32 116.77(16) ?
C33 N31 Cu1 134.94(14) ?
C32 N31 Cu1 108.08(11) ?
N31 C33 C34 122.07(17) ?
N31 C33 H33 119.0 ?
C34 C33 H33 119.0 ?
C35 C34 C39 116.43(18) ?
C35 C34 C33 120.85(17) ?
C39 C34 C33 122.49(17) ?
C36 C35 C34 121.06(18) ?
C36 C35 H35 119.5 ?
C34 C35 H35 119.5 ?
C35 C36 C37 120.79(19) ?
C35 C36 H36 119.6 ?
C37 C36 H36 119.6 ?
C38 C37 C36 119.60(19) ?
C38 C37 H37 120.2 ?
C36 C37 H37 120.2 ?
C39 C38 C37 118.72(18) ?
C39 C38 H38 120.6 ?
C37 C38 H38 120.6 ?
C38 C39 C34 123.38(17) ?
C38 C39 N32 116.65(17) ?
C34 C39 N32 119.91(17) ?
O32 N32 O31 124.73(18) ?
O32 N32 C39 117.45(17) ?
O31 N32 C39 117.82(16) ?
O3 Cl1 O1 108.19(14) ?
O3 Cl1 O4 110.78(17) ?
O1 Cl1 O4 109.42(14) ?
O3 Cl1 O2 109.57(15) ?
O1 Cl1 O2 109.88(15) ?
O4 Cl1 O2 109.00(13) ?
N41 C42 C43 179.5(3) ?
C42 C43 H43A 109.5 ?
C42 C43 H43B 109.5 ?
H43A C43 H43B 109.5 ?
C42 C43 H43C 109.5 ?
H43A C43 H43C 109.5 ?
H43B C43 H43C 109.5 ?
N51 C52 C53 179.3(3) ?
C52 C53 H53A 109.5 ?
C52 C53 H53B 109.5 ?
H53A C53 H53B 109.5 ?
C52 C53 H53C 109.5 ?
H53A C53 H53C 109.5 ?
H53B C53 H53C 109.5 ?

loop_
_geom_bond_atom_site_label_1
_geom_bond_atom_site_label_2
_geom_bond_distance
_geom_bond_publ_flag
Cu1 N31 1.9974(15) y
Cu1 N21 1.9981(15) y
Cu1 N11 2.0127(16) y
Cu1 N1 2.1965(15) y
N1 C31 1.469(2) ?
N1 C21 1.473(2) ?
N1 C11 1.474(2) ?
C11 C12 1.531(3) ?
C11 H11A 0.9900 ?
C11 H11B 0.9900 ?
N11 C13 1.273(2) ?
N11 C12 1.478(2) ?
C13 C14 1.481(3) ?
C13 H13 0.9500 ?
C12 H12A 0.9900 ?
C12 H12B 0.9900 ?
C14 C15 1.394(3) ?
C14 C19 1.401(3) ?
C15 C16 1.384(3) ?
C15 H15 0.9500 ?
C16 C17 1.388(3) ?
C16 H16 0.9500 ?
C17 C18 1.384(3) ?
C17 H17 0.9500 ?
C18 C19 1.378(3) ?
C18 H18 0.9500 ?
C19 N12 1.473(2) ?
N12 O12 1.225(2) ?
N12 O11 1.227(2) ?
C21 C22 1.524(3) ?
C21 H21A 0.9900 ?
C21 H21B 0.9900 ?
C22 N21 1.480(2) ?
C22 H22A 0.9900 ?
C22 H22B 0.9900 ?
N21 C23 1.273(2) ?
C23 C24 1.477(3) ?
C23 H23 0.9500 ?
C24 C25 1.390(3) ?
C24 C29 1.402(3) ?
C25 C26 1.382(3) ?
C25 H25 0.9500 ?
C26 C27 1.389(3) ?
C26 H26 0.9500 ?
C27 C28 1.384(3) ?
C27 H27 0.9500 ?
C28 C29 1.377(3) ?
C28 H28 0.9500 ?
C29 N22 1.463(2) ?
N22 O22 1.222(2) ?
N22 O21 1.233(2) ?
C31 C32 1.531(3) ?
C31 H31A 0.9900 ?
C31 H31B 0.9900 ?
C32 N31 1.483(2) ?
C32 H32A 0.9900 ?
C32 H32B 0.9900 ?
N31 C33 1.275(2) ?
C33 C34 1.480(3) ?
C33 H33 0.9500 ?
C34 C35 1.396(3) ?
C34 C39 1.397(3) ?
C35 C36 1.386(3) ?
C35 H35 0.9500 ?
C36 C37 1.388(3) ?
C36 H36 0.9500 ?
C37 C38 1.383(3) ?
C37 H37 0.9500 ?
C38 C39 1.383(3) ?
C38 H38 0.9500 ?
C39 N32 1.466(2) ?
N32 O32 1.220(2) ?
N32 O31 1.229(2) ?
Cl1 O3 1.4273(19) ?
Cl1 O1 1.4333(18) ?
Cl1 O4 1.433(2) ?
Cl1 O2 1.434(2) ?
N41 C42 1.139(3) ?
C42 C43 1.455(4) ?
C43 H43A 0.9800 ?
C43 H43B 0.9800 ?
C43 H43C 0.9800 ?
N51 C52 1.132(3) ?
C52 C53 1.459(4) ?
C53 H53A 0.9800 ?
C53 H53B 0.9800 ?
C53 H53C 0.9800 ?

loop_
_geom_torsion_atom_site_label_1
_geom_torsion_atom_site_label_2
_geom_torsion_atom_site_label_3
_geom_torsion_atom_site_label_4
_geom_torsion
N31 Cu1 N1 C31 10.20(12)
N21 Cu1 N1 C31 -111.07(12)
N11 Cu1 N1 C31 129.89(12)
N31 Cu1 N1 C21 130.40(12)
N21 Cu1 N1 C21 9.13(11)
N11 Cu1 N1 C21 -109.91(12)
N31 Cu1 N1 C11 -110.18(12)
N21 Cu1 N1 C11 128.54(12)
N11 Cu1 N1 C11 9.50(12)
C31 N1 C11 C12 -148.04(16)
C21 N1 C11 C12 78.21(19)
Cu1 N1 C11 C12 -35.20(17)
N31 Cu1 N11 C13 -82.4(2)
N21 Cu1 N11 C13 114.32(19)
N1 Cu1 N11 C13 -164.35(19)
N31 Cu1 N11 C12 100.63(12)
N21 Cu1 N11 C12 -62.63(13)
N1 Cu1 N11 C12 18.70(12)
C12 N11 C13 C14 -176.99(17)
Cu1 N11 C13 C14 6.3(3)
C13 N11 C12 C11 138.31(18)
Cu1 N11 C12 C11 -44.11(17)
N1 C11 C12 N11 55.0(2)
N11 C13 C14 C15 37.0(3)
N11 C13 C14 C19 -148.68(19)
C19 C14 C15 C16 1.4(3)
C13 C14 C15 C16 176.15(18)
C14 C15 C16 C17 -0.3(3)
C15 C16 C17 C18 -0.7(3)
C16 C17 C18 C19 0.6(3)
C17 C18 C19 C14 0.6(3)
C17 C18 C19 N12 176.77(17)
C15 C14 C19 C18 -1.6(3)
C13 C14 C19 C18 -176.11(18)
C15 C14 C19 N12 -177.65(17)
C13 C14 C19 N12 7.8(3)
C18 C19 N12 O12 37.8(3)
C14 C19 N12 O12 -145.90(18)
C18 C19 N12 O11 -141.16(19)
C14 C19 N12 O11 35.2(3)
C31 N1 C21 C22 80.34(19)
C11 N1 C21 C22 -145.74(16)
Cu1 N1 C21 C22 -32.61(17)
N1 C21 C22 N21 49.7(2)
C21 C22 N21 C23 138.70(17)
C21 C22 N21 Cu1 -39.54(18)
N31 Cu1 N21 C23 116.97(17)
N11 Cu1 N21 C23 -80.04(18)
N1 Cu1 N21 C23 -161.38(18)
N31 Cu1 N21 C22 -65.18(13)
N11 Cu1 N21 C22 97.81(12)
N1 Cu1 N21 C22 16.47(12)
C22 N21 C23 C24 177.98(16)
Cu1 N21 C23 C24 -4.3(3)
N21 C23 C24 C25 48.3(3)
N21 C23 C24 C29 -132.75(19)
C29 C24 C25 C26 2.1(3)
C23 C24 C25 C26 -178.89(18)
C24 C25 C26 C27 -0.5(3)
C25 C26 C27 C28 -1.8(3)
C26 C27 C28 C29 2.5(3)
C27 C28 C29 C24 -0.9(3)
C27 C28 C29 N22 175.30(18)
C25 C24 C29 C28 -1.4(3)
C23 C24 C29 C28 179.61(17)
C25 C24 C29 N22 -177.46(17)
C23 C24 C29 N22 3.6(3)
C28 C29 N22 O22 24.8(3)
C24 C29 N22 O22 -158.90(18)
C28 C29 N22 O21 -154.27(18)
C24 C29 N22 O21 22.0(3)
C21 N1 C31 C32 -148.52(16)
C11 N1 C31 C32 78.1(2)
Cu1 N1 C31 C32 -35.00(17)
N1 C31 C32 N31 53.3(2)
C31 C32 N31 C33 143.03(17)
C31 C32 N31 Cu1 -41.54(17)
N21 Cu1 N31 C33 -87.46(19)
N11 Cu1 N31 C33 109.68(19)
N1 Cu1 N31 C33 -168.75(19)
N21 Cu1 N31 C32 98.31(12)
N11 Cu1 N31 C32 -64.55(13)
N1 Cu1 N31 C32 17.01(12)
C32 N31 C33 C34 -178.37(16)
Cu1 N31 C33 C34 7.8(3)
N31 C33 C34 C35 36.1(3)
N31 C33 C34 C39 -149.65(18)
C39 C34 C35 C36 1.6(3)
C33 C34 C35 C36 176.17(18)
C34 C35 C36 C37 -0.6(3)
C35 C36 C37 C38 -0.9(3)
C36 C37 C38 C39 1.3(3)
C37 C38 C39 C34 -0.2(3)
C37 C38 C39 N32 177.02(17)
C35 C34 C39 C38 -1.2(3)
C33 C34 C39 C38 -175.68(17)
C35 C34 C39 N32 -178.33(17)
C33 C34 C39 N32 7.2(3)
C38 C39 N32 O32 38.4(2)
C34 C39 N32 O32 -144.24(18)
C38 C39 N32 O31 -141.33(18)
C34 C39 N32 O31 36.0(3)
